data_9010500
loop_
_publ_author_name
'Ori, S.'
'Quartieri, S.'
'Vezzalini, G.'
'Dmitriev, V.'

_publ_section_title
;
 Pressure-induced over-hydration and water ordering in gismondine:
 a synchrotron powder diffraction study
 Note: pressure = 1.9 GPa
;
_journal_name_full 'American Mineralogist'
_journal_page_first 1393
_journal_page_last 1403
_journal_paper_doi 10.2138/am.2008.2838
_journal_volume 93
_journal_year 2008
_chemical_compound_source 'Ballyclare, Ireland'
_chemical_formula_sum 'Al2 Ca H10 O13 Si2'
_chemical_name_mineral Gismondine
_space_group_IT_number 14
_symmetry_space_group_name_Hall '-P 2ybc'
_symmetry_space_group_name_H-M 'P 1 21/c 1'
_cell_angle_alpha 90
_cell_angle_beta 91.225
_cell_angle_gamma 90
_cell_formula_units_Z 4
_cell_length_a 9.7975
_cell_length_b 10.626
_cell_length_c 9.6977
_cell_volume 1009.380
_database_code_amcsd 0004633
_exptl_crystal_density_diffrn 2.410
_cod_original_formula_sum 'Ca Al2 Si2 O13 H10'
_cod_database_code 9010500

loop_
_space_group_symop_operation_xyz
x,y,z
x,1/2-y,1/2+z
-x,1/2+y,1/2-z
-x,-y,-z

loop_
_atom_site_label
_atom_site_fract_x
_atom_site_fract_y
_atom_site_fract_z
_atom_site_U_iso_or_equiv
_atom_site_type_symbol
_atom_site_attached_hydrogens
Ca 0.74400 0.07770 0.34600 0.09100 Ca 0
All 0.09600 0.11400 0.17000 0.03200 Al 0
Al2 0.58300 0.86000 0.15800 0.03200 Al 0
Sil 0.41700 0.10800 0.18400 0.03200 Si 0
Si2 0.90900 0.86200 0.16300 0.03200 Si 0
O1 0.07100 0.16400 0.00000 0.02600 O 0
O2 0.26100 0.07100 0.22000 0.02600 O 0
O3 0.43400 0.13900 0.02200 0.02600 O 0
O4 0.24800 0.39700 0.30300 0.02600 O 0
O5 0.00600 0.97800 0.21200 0.02600 O 0
O6 0.02900 0.23300 0.27100 0.02600 O 0
O7 0.48500 0.22500 0.26700 0.02600 O 0
O8 0.50000 0.98500 0.23600 0.02600 O 0
Watl 0.26000 0.11100 0.49700 0.03800 O 2
Wat2 0.59700 0.12800 0.51900 0.03800 O 2
Wat3 0.90600 0.11900 0.51400 0.03800 O 2
Wat5 0.76400 0.30300 0.32600 0.03800 O 2
Wat7 0.75800 0.14900 0.09900 0.03800 O 2

loop_
_cod_changelog_entry_id
_cod_changelog_entry_author
_cod_changelog_entry_date
_cod_changelog_entry_text
1
;cod-tools version 3.8.0
Id: cif_guess_AMCSD_atom_types 9581 2023-05-17 12:35:41Z saulius
;
2023-05-18T11:41:01+03:00
;Derived atom types and hydrogen counts
from atom names that follow the AMCSD naming convention
(Wat == water, O-H == hydroxyl).
;

loop_
_cod_related_entry_id
_cod_related_entry_database
_cod_related_entry_code
1 AMCSD 0004633
